data_4076752
loop_
_publ_author_name
'Wilson, Matthew R.'
'Prock, Alfred'
'Giering, Warren P.'
'Fernandez, Anthony L.'
'Haar, Christopher M.'
'Nolan, Steven P.'
'Foxman, Bruce M.'

_publ_section_title
;
 \p Effects Involving Rh&#x2212;PZ3Compounds. The Quantitative Analysis of
 Ligand Effects (QALE)
;
_journal_issue 13
_journal_name_full Organometallics
_journal_page_first 2758
_journal_paper_doi 10.1021/om011035q
_journal_volume 21
_journal_year 2002
_chemical_compound_source
;
?
;
_chemical_formula_moiety ' C9.50 H21 Rh0.50 Cl0.50 P1 O0.50 '
_chemical_formula_sum 'C9.5 H21 Cl0.5 O0.5 P Rh0.5'
_chemical_formula_weight 243.42
_chemical_melting_point ?
_chemical_name_systematic
;
?
;
_space_group_IT_number 14
_symmetry_cell_setting monoclinic
_symmetry_space_group_name_Hall '-P 2ybc'
_symmetry_space_group_name_H-M 'P 1 21/c 1'
_atom_sites_solution_hydrogens geom
_atom_sites_solution_primary Heavy_atom
_audit_creation_date 99-03-01
_audit_creation_method CRYSTALS_ver_07-07-97
_cell_angle_alpha 90.
_cell_angle_beta 93.402(4)
_cell_angle_gamma 90.
_cell_formula_units_Z 4.00
_cell_length_a 8.1769(4)
_cell_length_b 8.9312(3)
_cell_length_c 16.6333(8)
_cell_measurement_reflns_used 25
_cell_measurement_temperature 294
_cell_measurement_theta_max 22
_cell_measurement_theta_min 21
_cell_volume 1212.58(9)
_computing_cell_refinement 'CAD4-EXPRESS (Straver, 1992)'
_computing_data_collection 'CAD4-EXPRESS (Straver, 1992)'
_computing_data_reduction
;
MolEN (Fair, C. K., 1990)
;
_computing_molecular_graphics
;
 CAMERON (Watkin, Prout & Pearce,  1996)
;
_computing_publication_material
;
CRYSTALS Issue 10 (Watkin, Prout, Carruthers & Betteridge, 1996)
;
_computing_structure_refinement
;
CRYSTALS Issue 10 (Watkin, Prout, Carruthers & Betteridge, 1996)
;
_computing_structure_solution 'SHELXS86 (Sheldrick, 1986)'
_diffrn_ambient_temperature 294
_diffrn_measured_fraction_theta_max 0.995
_diffrn_measurement_method \w/2\q
_diffrn_radiation_type 'Mo K\a'
_diffrn_radiation_wavelength 0.71073
_diffrn_reflns_av_R_equivalents 0.01
_diffrn_reflns_limit_h_max 0
_diffrn_reflns_limit_h_min -11
_diffrn_reflns_limit_k_max 12
_diffrn_reflns_limit_k_min 0
_diffrn_reflns_limit_l_max 23
_diffrn_reflns_limit_l_min -23
_diffrn_reflns_number 3890
_diffrn_reflns_theta_max 30.44
_diffrn_reflns_theta_min 2.18
_diffrn_standards_decay_% 0.00
_diffrn_standards_interval_time 7200s
_diffrn_standards_number 3
_exptl_absorpt_coefficient_mu 0.94
_exptl_absorpt_correction_type none
_exptl_crystal_colour ' yellow '
_exptl_crystal_density_diffrn 1.33
_exptl_crystal_density_meas ?
_exptl_crystal_description ' plate '
_exptl_crystal_F_000 510.11
_exptl_crystal_size_max 0.504
_exptl_crystal_size_mid 0.420
_exptl_crystal_size_min 0.200
_refine_diff_density_max 0.64
_refine_diff_density_min -0.48
_refine_ls_extinction_coef 61.3(76)
_refine_ls_extinction_method 'Larson 1970 Crystallographic Computing eq 22'
_refine_ls_goodness_of_fit_obs 0.9960
_refine_ls_hydrogen_treatment noref
_refine_ls_matrix_type full
_refine_ls_number_parameters 125
_refine_ls_number_reflns 3073
_refine_ls_R_factor_obs 0.0249
_refine_ls_shift/su_max 0.024031
_refine_ls_structure_factor_coef Fsqd
_refine_ls_weighting_details
;
 Chebychev polynomial with   3 parameters (Carruthers & Watkin, 1979)
 1.18 0.631 0.796
;
_refine_ls_weighting_scheme calc
_refine_ls_wR_factor_obs 0.0293
_reflns_limit_h_max 11
_reflns_limit_h_min 0
_reflns_limit_k_max 12
_reflns_limit_k_min 0
_reflns_limit_l_max 23
_reflns_limit_l_min -23
_reflns_number_observed 3073
_reflns_number_total 3663
_reflns_observed_criterion >1.96\s(I)
_cod_data_source_file om011035q.cif
_cod_data_source_block CRYSTALS_cif
_cod_depositor_comments
;
The following automatic conversions were performed:

'_chemical_melting_point' value 'not measured' was changed to '?' -
the value is undefined or not given.

'_symmetry_cell_setting' value
'Monoclinic ' changed to 'monoclinic' according to
/home/saulius/struct/CIF-dictionaries/cif_core.dic dictionary named
'cif_core.dic' version 2.4.1 from 2010-06-29.

Automatic conversion script
Id: cif_fix_values 1715 2011-07-08 13:25:40Z adriana 

The following automatic conversions were performed:

'_exptl_crystal_density_meas' value 'not measured' was changed to '?'
- the value is perceived as not measured.

Automatic conversion script
Id: cif_fix_values 3008 2015-01-20 13:52:24Z robertas 

The following automatic conversions were performed:

'_atom_sites_solution_hydrogens' value 'Geometric' was changed to
'geom'.

Automatic conversion script
Id: cif_fix_values 6452 2018-10-05 10:23:21Z andrius 
;
_cod_original_sg_symbol_H-M 'P 1 21/c 1 '
_cod_original_formula_sum ' C9.50 H21 Rh0.50 Cl0.50 P1 O0.50 '
_cod_database_code 4076752

loop_
_symmetry_equiv_pos_as_xyz
x,y,z
-x,-y,-z
-x,y+1/2,-z+1/2
x,-y+1/2,z+1/2

loop_
_atom_site_aniso_label
_atom_site_aniso_U_11
_atom_site_aniso_U_22
_atom_site_aniso_U_33
_atom_site_aniso_U_23
_atom_site_aniso_U_13
_atom_site_aniso_U_12
Rh1 0.04164(8) 0.03093(8) 0.03169(8) -0.00101(5) -0.00147(5) -0.00278(5
Cl1 0.1415(13) 0.048(1) 0.0523(9) 0.0150(6) -0.0269(9) -0.029(1)
P1 0.03509(14) 0.03522(15) 0.03529(14) -0.00336(13) -0.0004(1) -0.00307(1
C1 0.0473(7) 0.0494(8) 0.0500(8) -0.0138(6) 0.0079(6) -0.0013(6)
C2 0.0644(11) 0.0861(15) 0.0722(12) -0.0100(11) 0.0287(9) -0.013(1)
C3 0.0699(12) 0.0766(14) 0.0956(16) -0.0006(12) 0.0071(11) 0.0307(11
C4 0.0548(8) 0.0517(8) 0.0525(8) -0.0003(7) 0.0056(6) -0.0192(7)
C5 0.0769(14) 0.107(2) 0.1007(18) -0.0083(16) 0.0438(14) -0.0298(14
C6 0.0995(17) 0.0638(13) 0.0836(15) -0.0093(11) 0.0009(13) -0.0425(13
C7 0.0533(8) 0.058(1) 0.0522(9) 0.0023(7) -0.0141(7) 0.0026(7)
C8 0.0738(15) 0.107(2) 0.103(2) -0.0038(17) -0.0178(14) 0.0428(15
C9 0.0917(16) 0.0912(16) 0.0650(12) -0.0017(12) -0.0364(11) -0.0084(14
C10 0.093(3) 0.045(2) 0.0404(18) 0.0066(15) -0.0166(17) -0.0177(19
O1 0.132(4) 0.056(3) 0.066(3) 0.018(2) -0.024(3) -0.028(3)

loop_
_atom_site_label
_atom_site_fract_x
_atom_site_fract_y
_atom_site_fract_z
_atom_site_U_iso_or_equiv
_atom_site_occupancy
_atom_site_thermal_displace_type
Rh1 0.0000 0.0000 0.0000 0.0349 1.0000 Uani
Cl1 0.0075(4) -0.1986(2) 0.09768(13) 0.0819 0.5000 Uani
P1 0.12523(4) 0.15994(4) 0.09740(2) 0.0353 1.0000 Uani
C1 -0.0296(2) 0.25410(19) 0.1559(1) 0.0487 1.0000 Uani
C2 -0.1337(3) 0.1416(3) 0.19816(14) 0.0732 1.0000 Uani
C3 -0.1379(3) 0.3561(3) 0.10271(17) 0.0806 1.0000 Uani
C4 0.2397(2) 0.3159(2) 0.0537(1) 0.0529 1.0000 Uani
C5 0.3748(3) 0.2608(4) 0.00170(18) 0.0934 1.0000 Uani
C6 0.3023(4) 0.4407(3) 0.11105(16) 0.0825 1.0000 Uani
C7 0.2565(2) 0.0610(2) 0.17491(11) 0.0552 1.0000 Uani
C8 0.3894(4) -0.0325(4) 0.1374(2) 0.0956 1.0000 Uani
C9 0.3289(3) 0.1542(3) 0.24486(14) 0.0843 1.0000 Uani
C10 -0.0023(6) 0.1406(5) -0.0687(2) 0.0603 0.5000 Uani
O1 -0.0032(12) 0.2365(7) -0.1151(4) 0.0857 0.5000 Uani
H11 0.0059 0.3188 0.1988 0.0636 1.0000 Uiso
H21 -0.2121 0.1932 0.2277 0.0959 1.0000 Uiso
H22 -0.0656 0.0827 0.2339 0.0959 1.0000 Uiso
H23 -0.1887 0.0786 0.1593 0.0959 1.0000 Uiso
H31 -0.2164 0.4031 0.1342 0.1040 1.0000 Uiso
H32 -0.0723 0.4303 0.0793 0.1040 1.0000 Uiso
H33 -0.1928 0.2987 0.0613 0.1040 1.0000 Uiso
H41 0.1783 0.3796 0.0176 0.0689 1.0000 Uiso
H51 0.4302 0.3442 -0.0194 0.1222 1.0000 Uiso
H52 0.4505 0.2016 0.0335 0.1222 1.0000 Uiso
H53 0.3280 0.2021 -0.0414 0.1222 1.0000 Uiso
H61 0.3587 0.5137 0.0817 0.1052 1.0000 Uiso
H62 0.3748 0.3993 0.1519 0.1052 1.0000 Uiso
H63 0.2121 0.4863 0.1350 0.1052 1.0000 Uiso
H71 0.2035 -0.0098 0.2072 0.0709 1.0000 Uiso
H81 0.4540 -0.0814 0.1788 0.1214 1.0000 Uiso
H82 0.4571 0.0312 0.1079 0.1214 1.0000 Uiso
H83 0.3393 -0.1051 0.1022 0.1214 1.0000 Uiso
H91 0.3935 0.0919 0.2805 0.1062 1.0000 Uiso
H92 0.3956 0.2312 0.2248 0.1062 1.0000 Uiso
H93 0.2428 0.1977 0.2729 0.1062 1.0000 Uiso

loop_
_atom_type_symbol
_atom_type_scat_dispersion_real
_atom_type_scat_dispersion_imag
_atom_type_scat_Cromer_Mann_a1
_atom_type_scat_Cromer_Mann_b1
_atom_type_scat_Cromer_Mann_a2
_atom_type_scat_Cromer_Mann_b2
_atom_type_scat_Cromer_Mann_a3
_atom_type_scat_Cromer_Mann_b3
_atom_type_scat_Cromer_Mann_a4
_atom_type_scat_Cromer_Mann_b4
_atom_type_scat_Cromer_Mann_c
_atom_type_scat_source
'Rh  ' -1.2870 0.9190 19.2957 0.7515 14.3501 8.2176 4.7343 25.8749 1.2892 98.6062 5.3280 International_Tables_Vol_IV_Table_2.2B
'Cl  ' 0.1320 0.1590 11.4604 0.0104 7.1964 1.1662 6.2556 18.5194 1.6455 47.7784 -9.5574 International_Tables_Vol_IV_Table_2.2B
'P   ' 0.0900 0.0950 6.4345 1.9067 4.1791 27.1570 1.7800 0.5260 1.4908 68.1645 1.1149 International_Tables_Vol_IV_Table_2.2B
'O   ' 0.0080 0.0060 3.0485 13.2771 2.2868 5.7011 1.5463 0.3239 0.8670 32.9089 0.2508 International_Tables_Vol_IV_Table_2.2B
'C   ' 0.0020 0.0020 2.3100 20.8439 1.0200 10.2075 1.5886 0.5687 0.8650 51.6512 0.2156 International_Tables_Vol_IV_Table_2.2B
'H   ' 0.0000 0.0000 0.4930 10.5109 0.3229 26.1257 0.1402 3.1424 0.0408 57.7997 0.0030 International_Tables_Vol_IV_Table_2.2B

loop_
_geom_angle_atom_site_label_1
_geom_angle_site_symmetry_1
_geom_angle_atom_site_label_2
_geom_angle_atom_site_label_3
_geom_angle_site_symmetry_3
_geom_angle
_geom_angle_publ_flag
Cl1 . Rh1 Cl1 2_555 180. yes
Cl1 . Rh1 P1 . 89.43(5) yes
Cl1 2_555 Rh1 P1 . 90.57(5) yes
Cl1 . Rh1 P1 2_555 90.57(5) yes
Cl1 2_555 Rh1 P1 2_555 89.43(5) yes
P1 . Rh1 P1 2_555 180. yes
Cl1 . Rh1 C10 . 179.17(16) yes
Cl1 2_555 Rh1 C10 . 0.83(16) yes
P1 . Rh1 C10 . 90.08(12) yes
P1 2_555 Rh1 C10 . 89.92(12) yes
Cl1 2_555 Rh1 C10 2_555 179.17(16) yes
P1 . Rh1 C10 2_555 89.92(12) yes
P1 2_555 Rh1 C10 2_555 90.08(12) yes
C10 . Rh1 C10 2_555 180. yes
Rh1 . Cl1 C10 2_555 2.0(4) yes
Rh1 . Cl1 O1 2_555 173.8(16) yes
C10 2_555 Cl1 O1 2_555 171.8(17) yes
Rh1 . P1 C1 . 110.87(5) yes
Rh1 . P1 C4 . 113.39(5) yes
C1 . P1 C4 . 104.06(8) yes
Rh1 . P1 C7 . 113.63(6) yes
C1 . P1 C7 . 103.77(8) yes
C4 . P1 C7 . 110.28(9) yes
P1 . C1 C2 . 111.36(13) yes
P1 . C1 C3 . 111.18(14) yes
C2 . C1 C3 . 110.10(18) yes
P1 . C4 C5 . 112.35(16) yes
P1 . C4 C6 . 117.42(14) yes
C5 . C4 C6 . 111.17(18) yes
P1 . C7 C8 . 111.86(16) yes
P1 . C7 C9 . 117.01(15) yes
C8 . C7 C9 . 110.9(2) yes
Rh1 . C10 Cl1 2_555 177.2(5) yes
Rh1 . C10 O1 . 179.6(6) yes

loop_
_geom_bond_atom_site_label_1
_geom_bond_atom_site_label_2
_geom_bond_site_symmetry_2
_geom_bond_distance
_geom_bond_publ_flag
Rh1 Cl1 . 2.4041(16) yes
Rh1 Cl1 2_555 2.4041(16) yes
Rh1 P1 . 2.3488(3) yes
Rh1 P1 2_555 2.3488(3) yes
Rh1 C10 . 1.698(5) yes
Rh1 C10 2_555 1.698(5) yes
P1 C1 . 1.8448(16) yes
P1 C4 . 1.8505(16) yes
P1 C7 . 1.8523(17) yes
C1 C2 . 1.516(3) yes
C1 C3 . 1.518(3) yes
C4 C5 . 1.525(3) yes
C4 C6 . 1.535(3) yes
C7 C8 . 1.532(4) yes
C7 C9 . 1.522(3) yes
C10 O1 . 1.152(5) yes
